data_4106709
loop_
_publ_author_name
'Nathalie Busschaert'
'Marco Wenzel'
'Mark E. Light'
'Paulina Iglesias-Hern\'andez'
'Ricardo P\'erez-Tom\'as'
'Philip A. Gale'

_publ_contact_author_email philip.gale@soton.ac.uk
_publ_contact_author_name 'Gale, Philip'
_publ_section_title
;
 Structure-Activity Relationships in Tripodal Transmembrane Anion
 Transporters: The Effect of Fluorination
;
_journal_name_full 'Journal of the American Chemical Society'
_journal_page_first 14136
_journal_page_last 14148
_journal_paper_doi 10.1021/ja205884y
_journal_volume 133
_journal_year 2011
_chemical_formula_moiety 'C27 H30 F3 N7 S3'
_chemical_formula_sum 'C27 H30 F3 N7 S3'
_chemical_formula_weight 605.79
_chemical_name_systematic
;
 ?
;
_space_group_IT_number 2
_symmetry_cell_setting triclinic
_symmetry_space_group_name_Hall '-P 1'
_symmetry_space_group_name_H-M 'P -1'
_atom_sites_solution_hydrogens geom
_atom_sites_solution_primary direct
_atom_sites_solution_secondary difmap
_audit_creation_method SHELXL-97
_cell_angle_alpha 108.11(3)
_cell_angle_beta 90.13(3)
_cell_angle_gamma 95.55(3)
_cell_formula_units_Z 4
_cell_length_a 7.7351(15)
_cell_length_b 18.620(4)
_cell_length_c 20.778(4)
_cell_measurement_reflns_used 9917
_cell_measurement_temperature 120(2)
_cell_measurement_theta_max 27.485
_cell_measurement_theta_min 2.910
_cell_volume 2829.4(11)
_computing_cell_refinement 'DENZO (Otwinowski & Minor, 1997) & COLLECT (Hooft, R.W.W., 1998)'
_computing_data_collection 'COLLECT (Hooft, R.W.W., 1998)'
_computing_data_reduction 'DENZO (Otwinowski & Minor, 1997) & COLLECT (Hooft, R.W.W., 1998)'
_computing_publication_material 'WINGX (Farrugia, 1998)'
_computing_structure_refinement 'SHELXL-97 (Sheldrick, 2008)'
_computing_structure_solution 'SHELXS-97 (Sheldrick, 1997)'
_diffrn_ambient_temperature 120(2)
_diffrn_detector_area_resol_mean '4096x4096pixels / 62x62mm'
_diffrn_measured_fraction_theta_full 0.952
_diffrn_measured_fraction_theta_max 0.952
_diffrn_measurement_device_type 'Bruker-Nonius APEX II CCD camera on \k-goniostat'
_diffrn_measurement_method '\f & \w scans'
_diffrn_radiation_monochromator '10cm confocal mirrors'
_diffrn_radiation_source 'Bruker-Nonius FR591 rotating anode'
_diffrn_radiation_type MoK\a
_diffrn_radiation_wavelength 0.71073
_diffrn_reflns_av_R_equivalents 0.0000
_diffrn_reflns_av_sigmaI/netI 0.0435
_diffrn_reflns_limit_h_max 9
_diffrn_reflns_limit_h_min -9
_diffrn_reflns_limit_k_max 21
_diffrn_reflns_limit_k_min -22
_diffrn_reflns_limit_l_max 24
_diffrn_reflns_limit_l_min -24
_diffrn_reflns_number 9528
_diffrn_reflns_theta_full 25.03
_diffrn_reflns_theta_max 25.03
_diffrn_reflns_theta_min 3.23
_exptl_absorpt_coefficient_mu 0.313
_exptl_absorpt_correction_T_max 0.9938
_exptl_absorpt_correction_T_min 0.9400
_exptl_absorpt_correction_type multi-scan
_exptl_absorpt_process_details
;
SADABS 2007/2 (Sheldrick, G.M., 2007)
;
_exptl_crystal_colour Colourless
_exptl_crystal_density_diffrn 1.422
_exptl_crystal_description Plate
_exptl_crystal_F_000 1264
_exptl_crystal_size_max 0.20
_exptl_crystal_size_mid 0.05
_exptl_crystal_size_min 0.02
_refine_diff_density_max 0.850
_refine_diff_density_min -0.442
_refine_diff_density_rms 0.082
_refine_ls_extinction_method none
_refine_ls_goodness_of_fit_ref 1.083
_refine_ls_hydrogen_treatment constr
_refine_ls_matrix_type full
_refine_ls_number_parameters 723
_refine_ls_number_reflns 9528
_refine_ls_number_restraints 0
_refine_ls_restrained_S_all 1.083
_refine_ls_R_factor_all 0.0846
_refine_ls_R_factor_gt 0.0638
_refine_ls_shift/su_max 0.008
_refine_ls_shift/su_mean 0.001
_refine_ls_structure_factor_coef Fsqd
_refine_ls_weighting_details 'calc w=1/[\s^2^(Fo^2^)+(0.0480P)^2^+8.0928P] where P=(Fo^2^+2Fc^2^)/3'
_refine_ls_weighting_scheme calc
_refine_ls_wR_factor_gt 0.1414
_refine_ls_wR_factor_ref 0.1559
_reflns_number_gt 7614
_reflns_number_total 9528
_reflns_threshold_expression >2\s(I)
_cod_data_source_file ja205884y_si_001_03.cif
_cod_data_source_block 2011nb0011-mark
_cod_database_code 4106709

loop_
_symmetry_equiv_pos_as_xyz
'x, y, z'
'-x, -y, -z'

loop_
_atom_site_label
_atom_site_type_symbol
_atom_site_fract_x
_atom_site_fract_y
_atom_site_fract_z
_atom_site_U_iso_or_equiv
_atom_site_adp_type
_atom_site_occupancy
_atom_site_symmetry_multiplicity
_atom_site_calc_flag
_atom_site_refinement_flags
C1 C 0.5339(5) 0.5605(2) -0.1530(2) 0.0229(9) Uani 1 1 d .
H1A H 0.5004 0.5075 -0.1778 0.027 Uiso 1 1 calc R
H1B H 0.5500 0.5879 -0.1857 0.027 Uiso 1 1 calc R
C2 C 0.3887(6) 0.5917(2) -0.1067(2) 0.0273(10) Uani 1 1 d .
H2A H 0.2818 0.5854 -0.1333 0.033 Uiso 1 1 calc R
H2B H 0.3695 0.5637 -0.0745 0.033 Uiso 1 1 calc R
C3 C 0.3542(5) 0.7139(2) -0.0168(2) 0.0189(9) Uani 1 1 d .
C4 C 0.3506(5) 0.8516(2) 0.0543(2) 0.0200(9) Uani 1 1 d .
C5 C 0.2879(5) 0.8484(3) 0.1161(2) 0.0223(9) Uani 1 1 d .
H5 H 0.2793 0.8029 0.1262 0.027 Uiso 1 1 calc R
C6 C 0.2380(6) 0.9139(3) 0.1627(2) 0.0250(10) Uani 1 1 d .
H6 H 0.1924 0.9124 0.2037 0.030 Uiso 1 1 calc R
C7 C 0.2566(6) 0.9808(3) 0.1478(2) 0.0268(10) Uani 1 1 d .
C8 C 0.3203(6) 0.9857(3) 0.0876(2) 0.0287(10) Uani 1 1 d .
H8 H 0.3318 1.0318 0.0785 0.034 Uiso 1 1 calc R
C9 C 0.3672(6) 0.9201(2) 0.0406(2) 0.0237(10) Uani 1 1 d .
H9 H 0.4103 0.9221 -0.0006 0.028 Uiso 1 1 calc R
C10 C 0.9908(5) 0.5602(3) 0.3436(2) 0.0254(10) Uani 1 1 d .
H10A H 0.9858 0.5877 0.3110 0.031 Uiso 1 1 calc R
H10B H 0.9971 0.5070 0.3187 0.031 Uiso 1 1 calc R
C11 C 1.1541(6) 0.5909(3) 0.3895(3) 0.0287(11) Uani 1 1 d .
H11A H 1.1612 0.5628 0.4215 0.034 Uiso 1 1 calc R
H11B H 1.2567 0.5842 0.3623 0.034 Uiso 1 1 calc R
C12 C 1.2476(5) 0.7115(2) 0.4803(2) 0.0207(9) Uani 1 1 d .
C13 C 1.3192(5) 0.8474(2) 0.5534(2) 0.0203(9) Uani 1 1 d .
C14 C 1.3446(5) 0.9169(2) 0.5405(2) 0.0230(9) Uani 1 1 d .
H14 H 1.3066 0.9205 0.4992 0.028 Uiso 1 1 calc R
C15 C 1.4257(6) 0.9803(3) 0.5886(2) 0.0254(10) Uani 1 1 d .
H15 H 1.4417 1.0268 0.5803 0.030 Uiso 1 1 calc R
C16 C 1.4822(6) 0.9734(3) 0.6490(2) 0.0251(10) Uani 1 1 d .
C17 C 1.4585(6) 0.9057(3) 0.6635(2) 0.0275(10) Uani 1 1 d .
H17 H 1.4981 0.9024 0.7047 0.033 Uiso 1 1 calc R
C18 C 1.3749(6) 0.8429(3) 0.6157(2) 0.0228(9) Uani 1 1 d .
H18 H 1.3554 0.7972 0.6251 0.027 Uiso 1 1 calc R
C19 C 0.6804(5) 0.5710(2) 0.3426(2) 0.0197(9) Uani 1 1 d .
H19A H 0.5769 0.5562 0.3636 0.024 Uiso 1 1 calc R
H19B H 0.6845 0.5346 0.2977 0.024 Uiso 1 1 calc R
C20 C 0.6671(6) 0.6498(2) 0.3358(2) 0.0209(9) Uani 1 1 d .
H20A H 0.7703 0.6653 0.3151 0.025 Uiso 1 1 calc R
H20B H 0.5670 0.6483 0.3071 0.025 Uiso 1 1 calc R
C21 C 0.7608(5) 0.7637(2) 0.4346(2) 0.0177(9) Uani 1 1 d .
C22 C 0.8237(5) 0.8613(2) 0.5478(2) 0.0204(9) Uani 1 1 d .
C23 C 0.8895(6) 0.8562(3) 0.6077(2) 0.0257(10) Uani 1 1 d .
H23 H 0.8799 0.8093 0.6152 0.031 Uiso 1 1 calc R
C24 C 0.9694(6) 0.9188(3) 0.6570(2) 0.0283(11) Uani 1 1 d .
H24 H 1.0132 0.9150 0.6974 0.034 Uiso 1 1 calc R
C25 C 0.9815(6) 0.9871(3) 0.6438(2) 0.0252(10) Uani 1 1 d .
C26 C 0.9186(6) 0.9949(2) 0.5848(2) 0.0246(10) Uani 1 1 d .
H26 H 0.9304 1.0419 0.5775 0.030 Uiso 1 1 calc R
C27 C 0.8370(6) 0.9313(2) 0.5362(2) 0.0229(10) Uani 1 1 d .
H27 H 0.7916 0.9354 0.4962 0.028 Uiso 1 1 calc R
C28 C 0.8492(5) 0.5685(2) -0.1579(2) 0.0207(9) Uani 1 1 d .
H28A H 0.8242 0.5316 -0.2023 0.025 Uiso 1 1 calc R
H28B H 0.9473 0.5536 -0.1377 0.025 Uiso 1 1 calc R
C29 C 0.8991(5) 0.6466(2) -0.1660(2) 0.0191(9) Uani 1 1 d .
H29A H 0.9955 0.6441 -0.1962 0.023 Uiso 1 1 calc R
H29B H 0.8015 0.6625 -0.1857 0.023 Uiso 1 1 calc R
C30 C 0.8659(5) 0.7617(2) -0.0671(2) 0.0176(9) Uani 1 1 d .
C31 C 0.8555(5) 0.8579(2) 0.0467(2) 0.0191(9) Uani 1 1 d .
C32 C 0.8697(6) 0.9280(3) 0.0359(2) 0.0239(10) Uani 1 1 d .
H32 H 0.9140 0.9330 -0.0042 0.029 Uiso 1 1 calc R
C33 C 0.8180(6) 0.9905(3) 0.0850(2) 0.0262(10) Uani 1 1 d .
H33 H 0.8258 1.0377 0.0783 0.031 Uiso 1 1 calc R
C34 C 0.7544(6) 0.9813(3) 0.1444(2) 0.0261(10) Uani 1 1 d .
C35 C 0.7395(6) 0.9130(3) 0.1566(2) 0.0254(10) Uani 1 1 d .
H35 H 0.6965 0.9086 0.1971 0.030 Uiso 1 1 calc R
C36 C 0.7905(6) 0.8505(3) 0.1068(2) 0.0253(10) Uani 1 1 d .
H36 H 0.7811 0.8032 0.1137 0.030 Uiso 1 1 calc R
C37 C 0.7052(6) 0.5105(2) -0.0799(2) 0.0236(10) Uani 1 1 d .
H37A H 0.7678 0.4693 -0.1066 0.028 Uiso 1 1 calc R
H37B H 0.5879 0.4896 -0.0751 0.028 Uiso 1 1 calc R
C38 C 0.7936(5) 0.5449(2) -0.0105(2) 0.0208(9) Uani 1 1 d .
H38A H 0.8010 0.5061 0.0113 0.025 Uiso 1 1 calc R
H38B H 0.9105 0.5669 -0.0146 0.025 Uiso 1 1 calc R
C39 C 0.6827(5) 0.6285(2) 0.0975(2) 0.0186(9) Uani 1 1 d .
C40 C 0.5054(5) 0.7113(2) 0.1864(2) 0.0191(9) Uani 1 1 d .
C41 C 0.3341(6) 0.7030(2) 0.2044(2) 0.0225(9) Uani 1 1 d .
H41 H 0.2541 0.6685 0.1739 0.027 Uiso 1 1 calc R
C42 C 0.2796(6) 0.7454(3) 0.2674(2) 0.0274(10) Uani 1 1 d .
H42 H 0.1646 0.7400 0.2796 0.033 Uiso 1 1 calc R
C43 C 0.4015(6) 0.7954(3) 0.3109(2) 0.0261(10) Uani 1 1 d .
C44 C 0.5733(6) 0.8056(2) 0.2951(2) 0.0227(9) Uani 1 1 d .
H44 H 0.6524 0.8402 0.3260 0.027 Uiso 1 1 calc R
C45 C 0.6252(5) 0.7629(2) 0.2321(2) 0.0206(9) Uani 1 1 d .
H45 H 0.7404 0.7687 0.2204 0.025 Uiso 1 1 calc R
C46 C 0.8020(6) 0.5100(2) 0.4175(2) 0.0226(9) Uani 1 1 d .
H46A H 0.9097 0.4889 0.4217 0.027 Uiso 1 1 calc R
H46B H 0.7194 0.4690 0.3906 0.027 Uiso 1 1 calc R
C47 C 0.7313(6) 0.5441(2) 0.4874(2) 0.0215(9) Uani 1 1 d .
H47A H 0.6239 0.5657 0.4836 0.026 Uiso 1 1 calc R
H47B H 0.7071 0.5051 0.5089 0.026 Uiso 1 1 calc R
C48 C 0.8805(5) 0.6283(2) 0.5958(2) 0.0179(9) Uani 1 1 d .
C49 C 1.0936(5) 0.7098(2) 0.6852(2) 0.0202(9) Uani 1 1 d .
C50 C 1.2614(6) 0.7000(2) 0.7029(2) 0.0232(9) Uani 1 1 d .
H50 H 1.3253 0.6661 0.6719 0.028 Uiso 1 1 calc R
C51 C 1.3343(6) 0.7408(3) 0.7668(2) 0.0274(10) Uani 1 1 d .
H51 H 1.4462 0.7346 0.7791 0.033 Uiso 1 1 calc R
C52 C 1.2366(6) 0.7905(2) 0.8113(2) 0.0242(10) Uani 1 1 d .
C53 C 1.0707(6) 0.8016(2) 0.7944(2) 0.0225(9) Uani 1 1 d .
H53 H 1.0082 0.8361 0.8253 0.027 Uiso 1 1 calc R
C54 C 0.9984(5) 0.7609(2) 0.7312(2) 0.0188(9) Uani 1 1 d .
H54 H 0.8864 0.7677 0.7194 0.023 Uiso 1 1 calc R
N1 N 0.6982(4) 0.56708(19) -0.11591(17) 0.0196(8) Uani 1 1 d .
N2 N 0.4350(5) 0.6721(2) -0.0704(2) 0.0274(9) Uani 1 1 d .
H2 H 0.5219 0.6946 -0.0847 0.033 Uiso 1 1 calc R
N3 N 0.4106(4) 0.7887(2) 0.00388(18) 0.0206(8) Uani 1 1 d .
H3 H 0.4988 0.8005 -0.0173 0.025 Uiso 1 1 calc R
N4 N 1.1478(5) 0.6710(2) 0.42582(19) 0.0267(9) Uani 1 1 d .
H4 H 1.0740 0.6944 0.4111 0.032 Uiso 1 1 calc R
N5 N 1.2279(4) 0.78625(19) 0.50191(18) 0.0200(8) Uani 1 1 d .
H5A H 1.1462 0.7992 0.4810 0.024 Uiso 1 1 calc R
N6 N 0.6501(4) 0.70414(19) 0.40283(17) 0.0192(8) Uani 1 1 d .
H6A H 0.5581 0.6967 0.4240 0.023 Uiso 1 1 calc R
N7 N 0.7334(5) 0.7954(2) 0.50085(18) 0.0212(8) Uani 1 1 d .
H7 H 0.6501 0.7730 0.5171 0.025 Uiso 1 1 calc R
N8 N 0.9483(4) 0.7014(2) -0.09998(17) 0.0200(8) Uani 1 1 d .
H8A H 1.0397 0.6943 -0.0800 0.024 Uiso 1 1 calc R
N9 N 0.9155(5) 0.7927(2) -0.00123(18) 0.0210(8) Uani 1 1 d .
H9A H 0.9920 0.7706 0.0137 0.025 Uiso 1 1 calc R
N10 N 0.6898(5) 0.6040(2) 0.02973(17) 0.0217(8) Uani 1 1 d .
H10 H 0.6275 0.6250 0.0077 0.026 Uiso 1 1 calc R
N11 N 0.5496(4) 0.6720(2) 0.11923(17) 0.0206(8) Uani 1 1 d .
H11 H 0.4828 0.6764 0.0878 0.025 Uiso 1 1 calc R
N12 N 0.8601(5) 0.6027(2) 0.52756(17) 0.0217(8) Uani 1 1 d .
H12 H 0.9317 0.6237 0.5055 0.026 Uiso 1 1 calc R
N13 N 1.0325(4) 0.6718(2) 0.61733(17) 0.0214(8) Uani 1 1 d .
H13 H 1.1007 0.6772 0.5862 0.026 Uiso 1 1 calc R
N14 N 0.8337(4) 0.56802(19) 0.38278(17) 0.0193(8) Uani 1 1 d .
F1 F 0.2094(4) 1.04473(16) 0.19411(14) 0.0399(7) Uani 1 1 d .
F2 F 1.5633(4) 1.03512(16) 0.69655(14) 0.0392(7) Uani 1 1 d .
F3 F 1.0592(4) 1.05019(16) 0.69182(14) 0.0395(7) Uani 1 1 d .
F4 F 0.7043(4) 1.04291(15) 0.19276(14) 0.0352(7) Uani 1 1 d .
F5 F 0.3530(4) 0.83776(15) 0.37340(13) 0.0363(7) Uani 1 1 d .
F6 F 1.3037(4) 0.82975(16) 0.87434(13) 0.0369(7) Uani 1 1 d .
S1 S 0.19663(13) 0.67248(6) 0.02134(5) 0.0207(2) Uani 1 1 d .
S2 S 1.38435(13) 0.66904(6) 0.51834(5) 0.0211(2) Uani 1 1 d .
S3 S 0.92646(13) 0.79828(6) 0.39491(5) 0.0204(2) Uani 1 1 d .
S4 S 0.71420(13) 0.79657(6) -0.10573(5) 0.0197(2) Uani 1 1 d .
S5 S 0.81982(15) 0.60538(7) 0.14889(6) 0.0257(3) Uani 1 1 d .
S6 S 0.73223(14) 0.60478(7) 0.64679(6) 0.0261(3) Uani 1 1 d .

loop_
_atom_site_aniso_label
_atom_site_aniso_U_11
_atom_site_aniso_U_22
_atom_site_aniso_U_33
_atom_site_aniso_U_23
_atom_site_aniso_U_13
_atom_site_aniso_U_12
C1 0.018(2) 0.023(2) 0.021(2) -0.0013(18) -0.0058(17) -0.0028(17)
C2 0.022(2) 0.021(2) 0.032(3) -0.0006(19) 0.0024(19) 0.0002(18)
C3 0.0106(19) 0.025(2) 0.020(2) 0.0053(18) -0.0033(16) 0.0021(16)
C4 0.012(2) 0.019(2) 0.026(2) 0.0022(18) -0.0035(17) 0.0015(16)
C5 0.018(2) 0.027(2) 0.023(2) 0.0076(19) -0.0040(18) 0.0025(18)
C6 0.023(2) 0.035(3) 0.014(2) 0.0034(19) -0.0022(18) 0.0017(19)
C7 0.023(2) 0.026(3) 0.025(2) -0.0038(19) -0.0007(19) 0.0085(19)
C8 0.032(3) 0.023(2) 0.031(3) 0.006(2) 0.001(2) 0.005(2)
C9 0.026(2) 0.026(2) 0.019(2) 0.0064(19) 0.0049(18) 0.0062(19)
C10 0.021(2) 0.027(2) 0.022(2) -0.0009(19) 0.0010(18) 0.0040(18)
C11 0.014(2) 0.025(2) 0.040(3) 0.000(2) -0.0014(19) 0.0048(18)
C12 0.014(2) 0.027(2) 0.023(2) 0.0093(18) 0.0047(17) 0.0031(17)
C13 0.015(2) 0.022(2) 0.021(2) 0.0018(18) -0.0006(17) 0.0030(17)
C14 0.019(2) 0.025(2) 0.025(2) 0.0084(19) -0.0038(18) 0.0019(18)
C15 0.027(2) 0.021(2) 0.029(3) 0.0081(19) -0.001(2) 0.0045(18)
C16 0.023(2) 0.023(2) 0.023(2) -0.0032(19) -0.0022(19) 0.0040(18)
C17 0.024(2) 0.032(3) 0.025(2) 0.005(2) -0.0007(19) 0.008(2)
C18 0.022(2) 0.026(2) 0.022(2) 0.0089(19) -0.0013(18) 0.0034(18)
C19 0.020(2) 0.021(2) 0.018(2) 0.0069(17) -0.0044(17) 0.0001(17)
C20 0.022(2) 0.023(2) 0.017(2) 0.0049(17) -0.0041(17) -0.0013(17)
C21 0.014(2) 0.020(2) 0.023(2) 0.0114(17) -0.0002(17) 0.0046(16)
C22 0.017(2) 0.023(2) 0.019(2) 0.0028(18) 0.0026(17) -0.0001(17)
C23 0.030(3) 0.027(3) 0.021(2) 0.0088(19) 0.0074(19) 0.006(2)
C24 0.027(2) 0.038(3) 0.021(2) 0.009(2) 0.0012(19) 0.006(2)
C25 0.020(2) 0.027(3) 0.021(2) -0.0013(19) -0.0004(18) -0.0008(18)
C26 0.028(2) 0.018(2) 0.027(2) 0.0064(19) 0.0015(19) -0.0008(18)
C27 0.024(2) 0.020(2) 0.025(2) 0.0056(18) 0.0001(19) 0.0062(18)
C28 0.019(2) 0.021(2) 0.021(2) 0.0044(18) 0.0055(17) 0.0023(17)
C29 0.018(2) 0.021(2) 0.016(2) 0.0027(17) 0.0018(16) 0.0034(17)
C30 0.0134(19) 0.018(2) 0.019(2) 0.0050(17) 0.0026(16) -0.0040(16)
C31 0.017(2) 0.020(2) 0.018(2) 0.0034(17) -0.0033(17) 0.0016(17)
C32 0.020(2) 0.030(3) 0.020(2) 0.0076(19) 0.0034(18) -0.0031(18)
C33 0.024(2) 0.022(2) 0.029(2) 0.0041(19) 0.0027(19) -0.0007(18)
C34 0.022(2) 0.023(2) 0.025(2) -0.0029(19) 0.0049(19) 0.0012(18)
C35 0.029(2) 0.025(2) 0.017(2) 0.0011(18) 0.0034(18) -0.0066(19)
C36 0.026(2) 0.022(2) 0.026(2) 0.0086(19) -0.0031(19) -0.0084(18)
C37 0.024(2) 0.020(2) 0.026(2) 0.0063(18) 0.0085(19) 0.0012(18)
C38 0.021(2) 0.018(2) 0.025(2) 0.0079(18) 0.0059(18) 0.0022(17)
C39 0.017(2) 0.014(2) 0.025(2) 0.0072(17) 0.0044(17) -0.0006(16)
C40 0.026(2) 0.016(2) 0.016(2) 0.0058(17) 0.0001(17) 0.0036(17)
C41 0.022(2) 0.021(2) 0.025(2) 0.0066(18) -0.0015(18) 0.0019(18)
C42 0.025(2) 0.031(3) 0.026(2) 0.008(2) 0.0093(19) 0.0023(19)
C43 0.033(3) 0.030(3) 0.017(2) 0.0092(19) 0.0049(19) 0.006(2)
C44 0.027(2) 0.019(2) 0.020(2) 0.0037(18) -0.0048(18) 0.0019(18)
C45 0.018(2) 0.022(2) 0.025(2) 0.0104(18) 0.0011(17) 0.0048(17)
C46 0.027(2) 0.017(2) 0.024(2) 0.0046(18) -0.0061(18) 0.0040(18)
C47 0.021(2) 0.021(2) 0.023(2) 0.0081(18) -0.0039(18) 0.0007(17)
C48 0.017(2) 0.018(2) 0.020(2) 0.0072(17) -0.0008(17) 0.0036(16)
C49 0.021(2) 0.022(2) 0.017(2) 0.0065(17) 0.0004(17) -0.0041(17)
C50 0.022(2) 0.024(2) 0.023(2) 0.0058(18) -0.0002(18) 0.0040(18)
C51 0.023(2) 0.030(3) 0.029(2) 0.009(2) -0.0055(19) 0.0037(19)
C52 0.033(3) 0.018(2) 0.017(2) 0.0014(17) -0.0043(19) -0.0013(19)
C53 0.028(2) 0.020(2) 0.019(2) 0.0061(18) 0.0028(18) -0.0015(18)
C54 0.019(2) 0.020(2) 0.020(2) 0.0086(17) 0.0025(17) 0.0011(17)
N1 0.0176(18) 0.0207(19) 0.0188(18) 0.0046(15) 0.0018(14) -0.0008(14)
N2 0.0188(19) 0.023(2) 0.036(2) 0.0026(17) 0.0099(17) -0.0013(15)
N3 0.0168(18) 0.022(2) 0.0219(19) 0.0060(15) 0.0037(15) 0.0016(14)
N4 0.0211(19) 0.020(2) 0.035(2) 0.0021(16) -0.0083(17) 0.0075(15)
N5 0.0174(18) 0.0199(19) 0.0216(19) 0.0043(15) -0.0051(15) 0.0046(14)
N6 0.0164(18) 0.0215(19) 0.0178(18) 0.0035(15) 0.0041(14) 0.0018(14)
N7 0.0192(18) 0.0196(19) 0.023(2) 0.0060(15) 0.0078(15) -0.0017(14)
N8 0.0161(18) 0.0234(19) 0.0191(18) 0.0044(15) -0.0021(14) 0.0027(14)
N9 0.0208(19) 0.0198(19) 0.0217(19) 0.0049(15) -0.0035(15) 0.0037(15)
N10 0.0225(19) 0.025(2) 0.0195(19) 0.0075(15) 0.0037(15) 0.0109(15)
N11 0.0213(19) 0.0226(19) 0.0178(18) 0.0044(15) 0.0003(15) 0.0076(15)
N12 0.0213(19) 0.024(2) 0.0188(18) 0.0072(15) -0.0011(15) -0.0065(15)
N13 0.0192(18) 0.029(2) 0.0152(17) 0.0077(15) 0.0018(14) -0.0027(15)
N14 0.0186(18) 0.0188(19) 0.0196(18) 0.0042(14) -0.0007(14) 0.0035(14)
F1 0.0486(18) 0.0315(16) 0.0334(16) -0.0022(13) 0.0081(14) 0.0154(14)
F2 0.0444(17) 0.0302(16) 0.0329(16) -0.0033(12) -0.0131(13) -0.0002(13)
F3 0.0449(18) 0.0353(17) 0.0273(15) -0.0028(12) -0.0057(13) -0.0063(13)
F4 0.0447(17) 0.0258(15) 0.0280(15) -0.0019(12) 0.0136(13) 0.0041(12)
F5 0.0449(17) 0.0333(16) 0.0230(14) -0.0023(12) 0.0115(12) 0.0039(13)
F6 0.0451(17) 0.0386(17) 0.0210(14) -0.0012(12) -0.0106(12) 0.0105(13)
S1 0.0145(5) 0.0244(6) 0.0239(6) 0.0090(4) 0.0001(4) 0.0006(4)
S2 0.0163(5) 0.0239(6) 0.0239(6) 0.0084(4) 0.0027(4) 0.0034(4)
S3 0.0172(5) 0.0243(6) 0.0199(5) 0.0078(4) 0.0018(4) -0.0004(4)
S4 0.0163(5) 0.0236(6) 0.0198(5) 0.0072(4) -0.0009(4) 0.0034(4)
S5 0.0247(6) 0.0298(6) 0.0239(6) 0.0089(5) -0.0025(5) 0.0077(5)
S6 0.0235(6) 0.0293(6) 0.0249(6) 0.0089(5) 0.0036(5) -0.0027(5)

loop_
_atom_type_symbol
_atom_type_description
_atom_type_scat_dispersion_real
_atom_type_scat_dispersion_imag
_atom_type_scat_source
C C 0.0033 0.0016 'International Tables Vol C Tables 4.2.6.8 and 6.1.1.4'
H H 0.0000 0.0000 'International Tables Vol C Tables 4.2.6.8 and 6.1.1.4'
N N 0.0061 0.0033 'International Tables Vol C Tables 4.2.6.8 and 6.1.1.4'
F F 0.0171 0.0103 'International Tables Vol C Tables 4.2.6.8 and 6.1.1.4'
S S 0.1246 0.1234 'International Tables Vol C Tables 4.2.6.8 and 6.1.1.4'

loop_
_geom_angle_atom_site_label_1
_geom_angle_atom_site_label_2
_geom_angle_atom_site_label_3
_geom_angle
N1 C1 C2 112.5(3)
N2 C2 C1 109.8(4)
N2 C3 N3 114.6(4)
N2 C3 S1 120.7(3)
N3 C3 S1 124.6(3)
C9 C4 C5 119.8(4)
C9 C4 N3 116.0(4)
C5 C4 N3 124.1(4)
C4 C5 C6 119.3(4)
C7 C6 C5 119.4(4)
F1 C7 C6 118.9(4)
F1 C7 C8 118.6(4)
C6 C7 C8 122.5(4)
C7 C8 C9 118.1(4)
C4 C9 C8 120.9(4)
N14 C10 C11 111.3(4)
N4 C11 C10 109.7(4)
N4 C12 N5 114.5(4)
N4 C12 S2 121.2(3)
N5 C12 S2 124.2(3)
C18 C13 C14 119.2(4)
C18 C13 N5 124.3(4)
C14 C13 N5 116.3(4)
C15 C14 C13 120.5(4)
C16 C15 C14 118.7(4)
F2 C16 C15 119.3(4)
F2 C16 C17 118.3(4)
C15 C16 C17 122.4(4)
C18 C17 C16 118.6(4)
C17 C18 C13 120.6(4)
N14 C19 C20 112.9(3)
N6 C20 C19 109.4(3)
N6 C21 N7 115.2(4)
N6 C21 S3 122.9(3)
N7 C21 S3 122.0(3)
C23 C22 C27 119.6(4)
C23 C22 N7 119.0(4)
C27 C22 N7 121.3(4)
C22 C23 C24 121.9(4)
C25 C24 C23 117.1(4)
F3 C25 C26 118.4(4)
F3 C25 C24 118.5(4)
C26 C25 C24 123.1(4)
C25 C26 C27 118.7(4)
C26 C27 C22 119.6(4)
N1 C28 C29 112.8(3)
N8 C29 C28 109.4(3)
N8 C30 N9 113.9(4)
N8 C30 S4 122.8(3)
N9 C30 S4 123.3(3)
C32 C31 C36 120.1(4)
C32 C31 N9 121.6(4)
C36 C31 N9 118.2(4)
C33 C32 C31 119.8(4)
C32 C33 C34 118.7(4)
F4 C34 C35 118.5(4)
F4 C34 C33 118.6(4)
C35 C34 C33 122.9(4)
C34 C35 C36 118.0(4)
C35 C36 C31 120.5(4)
N1 C37 C38 111.8(3)
N10 C38 C37 107.8(3)
N10 C39 N11 112.4(4)
N10 C39 S5 123.2(3)
N11 C39 S5 124.4(3)
C41 C40 C45 119.4(4)
C41 C40 N11 118.5(4)
C45 C40 N11 121.8(4)
C40 C41 C42 121.1(4)
C43 C42 C41 117.6(4)
C42 C43 F5 119.3(4)
C42 C43 C44 123.3(4)
F5 C43 C44 117.4(4)
C43 C44 C45 118.3(4)
C44 C45 C40 120.3(4)
N14 C46 C47 110.9(3)
N12 C47 C46 108.4(3)
N12 C48 N13 112.9(4)
N12 C48 S6 122.3(3)
N13 C48 S6 124.8(3)
C54 C49 C50 120.0(4)
C54 C49 N13 122.2(4)
C50 C49 N13 117.6(4)
C49 C50 C51 120.3(4)
C52 C51 C50 118.4(4)
F6 C52 C51 119.4(4)
F6 C52 C53 118.5(4)
C51 C52 C53 122.2(4)
C52 C53 C54 119.4(4)
C53 C54 C49 119.8(4)
C1 N1 C28 112.7(3)
C1 N1 C37 113.8(3)
C28 N1 C37 111.6(3)
C3 N2 C2 125.8(4)
C3 N3 C4 131.7(4)
C12 N4 C11 125.4(4)
C12 N5 C13 131.0(4)
C21 N6 C20 127.2(4)
C21 N7 C22 128.7(4)
C30 N8 C29 126.7(4)
C30 N9 C31 127.5(4)
C39 N10 C38 126.3(4)
C39 N11 C40 129.2(4)
C48 N12 C47 127.4(4)
C48 N13 C49 128.1(4)
C10 N14 C19 112.5(3)
C10 N14 C46 113.2(3)
C19 N14 C46 111.3(3)

loop_
_geom_bond_atom_site_label_1
_geom_bond_atom_site_label_2
_geom_bond_distance
C1 N1 1.460(5)
C1 C2 1.520(6)
C2 N2 1.460(5)
C3 N2 1.340(5)
C3 N3 1.351(5)
C3 S1 1.706(4)
C4 C9 1.385(6)
C4 C5 1.390(6)
C4 N3 1.425(5)
C5 C6 1.391(6)
C6 C7 1.368(7)
C7 F1 1.361(5)
C7 C8 1.371(7)
C8 C9 1.387(6)
C10 N14 1.458(5)
C10 C11 1.532(6)
C11 N4 1.453(6)
C12 N4 1.341(5)
C12 N5 1.348(5)
C12 S2 1.707(4)
C13 C18 1.393(6)
C13 C14 1.396(6)
C13 N5 1.422(5)
C14 C15 1.381(6)
C15 C16 1.375(6)
C16 F2 1.357(5)
C16 C17 1.381(7)
C17 C18 1.378(6)
C19 N14 1.464(5)
C19 C20 1.530(6)
C20 N6 1.459(5)
C21 N6 1.326(5)
C21 N7 1.345(5)
C21 S3 1.707(4)
C22 C23 1.377(6)
C22 C27 1.391(6)
C22 N7 1.425(5)
C23 C24 1.380(6)
C24 C25 1.377(7)
C25 F3 1.367(5)
C25 C26 1.372(6)
C26 C27 1.388(6)
C28 N1 1.463(5)
C28 C29 1.529(6)
C29 N8 1.456(5)
C30 N8 1.341(5)
C30 N9 1.348(5)
C30 S4 1.705(4)
C31 C32 1.386(6)
C31 C36 1.389(6)
C31 N9 1.428(5)
C32 C33 1.381(6)
C33 C34 1.382(7)
C34 F4 1.358(5)
C34 C35 1.367(7)
C35 C36 1.387(6)
C37 N1 1.473(6)
C37 C38 1.515(6)
C38 N10 1.469(5)
C39 N10 1.342(5)
C39 N11 1.363(5)
C39 S5 1.679(4)
C40 C41 1.385(6)
C40 C45 1.393(6)
C40 N11 1.419(5)
C41 C42 1.393(6)
C42 C43 1.368(6)
C43 F5 1.369(5)
C43 C44 1.379(6)
C44 C45 1.387(6)
C46 N14 1.477(5)
C46 C47 1.520(6)
C47 N12 1.449(5)
C48 N12 1.351(5)
C48 N13 1.352(5)
C48 S6 1.681(4)
C49 C54 1.391(6)
C49 C50 1.392(6)
C49 N13 1.422(5)
C50 C51 1.396(6)
C51 C52 1.374(6)
C52 F6 1.359(5)
C52 C53 1.381(6)
C53 C54 1.381(6)

loop_
_geom_hbond_atom_site_label_D
_geom_hbond_atom_site_label_H
_geom_hbond_atom_site_label_A
_geom_hbond_distance_DH
_geom_hbond_distance_HA
_geom_hbond_distance_DA
_geom_hbond_angle_DHA
_geom_hbond_site_symmetry_A
N10 H10 N2 0.86 2.60 3.452(5) 172.9 .
N11 H11 S1 0.86 2.59 3.403(4) 158.2 .
N12 H12 N4 0.86 2.64 3.491(5) 172.8 .
N13 H13 S2 0.86 2.60 3.410(4) 157.0 .
N2 H2 S4 0.86 2.45 3.267(4) 160.0 .
N3 H3 S4 0.86 2.47 3.300(4) 161.7 .
N4 H4 S3 0.86 2.45 3.269(4) 160.3 .
N5 H5A S3 0.86 2.46 3.289(4) 162.1 .
N6 H6A S2 0.86 2.53 3.339(4) 156.4 1_455
N7 H7 S2 0.86 2.69 3.502(4) 158.1 1_455
N8 H8A S1 0.86 2.59 3.370(4) 152.0 1_655
N9 H9A S1 0.86 2.57 3.398(4) 161.7 1_655
